data_4035935
loop_
_publ_author_name
'Ondari, Mark E.'
'Klosin, Jerzy'
'Froese, Robert D. J.'
'Kruper, William R.'
'MacDonald, Jason'
'Arriola, Dan J.'
'Bell, Bruce M.'
'Briggs, John R.'
'Kruper, William J.'

_publ_section_title
;
 Mechanistic and Synthetic Implications of the Diol-Ritter Reaction:
 Unexpected Yet Reversible Pathways in the Regioselective Synthesis of
 Vicinal-Aminoalcohols.
;
_journal_issue 8
_journal_name_full 'The Journal of organic chemistry'
_journal_page_first 4715
_journal_page_last 4722
_journal_paper_doi 10.1021/acs.joc.8b02320
_journal_volume 84
_journal_year 2019
_chemical_formula_sum 'C9 H9 Cl6 O2 Sb'
_chemical_formula_weight 483.61
_space_group_IT_number 14
_space_group_name_Hall '-P 2yn'
_space_group_name_H-M_alt 'P 1 21/n 1'
_symmetry_cell_setting monoclinic
_symmetry_space_group_name_H-M 'P 1 21/n 1'
_atom_sites_solution_hydrogens geom
_atom_sites_solution_primary direct
_atom_sites_solution_secondary difmap
_audit_creation_method SHELXL-97
_cell_angle_alpha 90.00
_cell_angle_beta 93.2660(10)
_cell_angle_gamma 90.00
_cell_formula_units_Z 8
_cell_length_a 18.3837(6)
_cell_length_b 7.0496(2)
_cell_length_c 24.2591(7)
_cell_measurement_reflns_used 9070
_cell_measurement_temperature 100(2)
_cell_measurement_theta_max 31.24
_cell_measurement_theta_min 2.70
_cell_volume 3138.82(16)
_computing_cell_refinement 'Bruker SAINT'
_computing_data_collection 'Bruker APEX2'
_computing_data_reduction 'Bruker SAINT'
_computing_molecular_graphics 'Bruker SHELXTL'
_computing_publication_material 'Bruker SHELXTL'
_computing_structure_refinement 'SHELXL-97 (Sheldrick, 2008)'
_computing_structure_solution 'SHELXS-97 (Sheldrick, 2008)'
_diffrn_ambient_temperature 100(2)
_diffrn_measured_fraction_theta_full 0.999
_diffrn_measured_fraction_theta_max 0.999
_diffrn_measurement_device_type 'Bruker APEX-II CCD'
_diffrn_measurement_method '\f and \w scans'
_diffrn_radiation_monochromator graphite
_diffrn_radiation_source 'fine-focus sealed tube'
_diffrn_radiation_type MoK\a
_diffrn_radiation_wavelength 0.71073
_diffrn_reflns_av_R_equivalents 0.0329
_diffrn_reflns_av_sigmaI/netI 0.0385
_diffrn_reflns_limit_h_max 22
_diffrn_reflns_limit_h_min -23
_diffrn_reflns_limit_k_max 8
_diffrn_reflns_limit_k_min -9
_diffrn_reflns_limit_l_max 25
_diffrn_reflns_limit_l_min -31
_diffrn_reflns_number 27665
_diffrn_reflns_theta_full 27.50
_diffrn_reflns_theta_max 27.50
_diffrn_reflns_theta_min 1.35
_exptl_absorpt_coefficient_mu 2.768
_exptl_absorpt_correction_T_max 0.612
_exptl_absorpt_correction_T_min 0.455
_exptl_absorpt_correction_type multi-scan
_exptl_crystal_colour colorless
_exptl_crystal_density_diffrn 2.047
_exptl_crystal_density_method 'not measured'
_exptl_crystal_description block
_exptl_crystal_F_000 1856
_exptl_crystal_size_max 0.28
_exptl_crystal_size_mid 0.22
_exptl_crystal_size_min 0.20
_refine_diff_density_max 1.120
_refine_diff_density_min -0.450
_refine_diff_density_rms 0.111
_refine_ls_extinction_method none
_refine_ls_goodness_of_fit_ref 1.035
_refine_ls_hydrogen_treatment mixed
_refine_ls_matrix_type full
_refine_ls_number_parameters 325
_refine_ls_number_reflns 7211
_refine_ls_number_restraints 0
_refine_ls_restrained_S_all 1.035
_refine_ls_R_factor_all 0.0456
_refine_ls_R_factor_gt 0.0284
_refine_ls_shift/su_max 0.005
_refine_ls_shift/su_mean 0.000
_refine_ls_structure_factor_coef Fsqd
_refine_ls_weighting_details 'calc w=1/[\s^2^(Fo^2^)+(0.0236P)^2^+0.9029P] where P=(Fo^2^+2Fc^2^)/3'
_refine_ls_weighting_scheme calc
_refine_ls_wR_factor_gt 0.0551
_refine_ls_wR_factor_ref 0.0604
_reflns_number_gt 5631
_reflns_number_total 7211
_reflns_threshold_expression >2sigma(I)
_cod_data_source_file jo8b02320_si_002.cif
_cod_data_source_block final
_cod_depositor_comments
;
The following automatic conversions were performed:

data item '_symmetry_cell_setting' value 'Monoclinic' was changed to
'monoclinic' in accordance with the
/home/data/users/saulius/crontab/automatic-downloads/current/ACS/lib/dictionaries/cif_core.dic
dictionary named 'cif_core.dic' version 2.4.2 last updated on
2011-04-26.

Automatic conversion script
Id: cif_fix_values 6909 2019-04-08 15:41:33Z antanas 
;
_cod_original_sg_symbol_H-M P2(1)/n
_cod_database_code 4035935

loop_
_symmetry_equiv_pos_as_xyz
'x, y, z'
'-x+1/2, y+1/2, -z+1/2'
'-x, -y, -z'
'x-1/2, -y-1/2, z-1/2'

loop_
_atom_site_label
_atom_site_type_symbol
_atom_site_fract_x
_atom_site_fract_y
_atom_site_fract_z
_atom_site_U_iso_or_equiv
_atom_site_adp_type
_atom_site_occupancy
_atom_site_symmetry_multiplicity
_atom_site_calc_flag
_atom_site_refinement_flags
Sb1 Sb 0.944085(10) 0.59961(3) 0.365270(8) 0.01202(6) Uani 1 1 d .
Sb2 Sb 0.812602(10) 0.25358(3) 0.888089(8) 0.01263(6) Uani 1 1 d .
Cl1 Cl 0.86729(4) 0.60281(10) 0.44049(3) 0.01954(16) Uani 1 1 d .
Cl2 Cl 0.88463(4) 0.32631(10) 0.32950(3) 0.02153(17) Uani 1 1 d .
Cl3 Cl 1.02270(4) 0.59763(10) 0.29106(3) 0.02050(17) Uani 1 1 d .
Cl4 Cl 1.00218(4) 0.87904(10) 0.39983(3) 0.02011(17) Uani 1 1 d .
Cl5 Cl 0.86000(4) 0.79102(10) 0.31304(3) 0.01938(17) Uani 1 1 d .
Cl6 Cl 1.02855(4) 0.40840(10) 0.41768(3) 0.01923(17) Uani 1 1 d .
Cl7 Cl 0.73414(4) 0.26622(10) 0.96248(3) 0.01994(17) Uani 1 1 d .
Cl8 Cl 0.73243(4) 0.03040(10) 0.84424(3) 0.02178(17) Uani 1 1 d .
Cl9 Cl 0.88889(4) 0.24266(10) 0.81240(3) 0.02034(17) Uani 1 1 d .
Cl10 Cl 0.89062(4) 0.47629(10) 0.93384(3) 0.02165(17) Uani 1 1 d .
Cl11 Cl 0.74780(4) 0.50599(10) 0.84331(3) 0.02123(17) Uani 1 1 d .
Cl12 Cl 0.88005(4) 0.00533(11) 0.93109(3) 0.02233(17) Uani 1 1 d .
O1 O 0.73549(11) 0.7484(3) -0.00666(8) 0.0170(5) Uani 1 1 d .
O2 O 0.67101(10) 0.6005(3) 0.05333(8) 0.0172(5) Uani 1 1 d .
O3 O 1.07522(11) 0.2390(3) 0.19489(8) 0.0167(5) Uani 1 1 d .
O4 O 1.01326(10) 0.0998(3) 0.25758(8) 0.0176(5) Uani 1 1 d .
C1 C 0.73288(16) 0.6714(4) 0.04130(12) 0.0145(6) Uani 1 1 d .
C2 C 0.66330(16) 0.7329(4) -0.03610(12) 0.0195(7) Uani 1 1 d .
H2A H 0.6660 0.6590 -0.0706 0.023 Uiso 1 1 calc R
H2B H 0.6427 0.8597 -0.0450 0.023 Uiso 1 1 calc R
C3 C 0.61829(16) 0.6287(4) 0.00566(12) 0.0203(7) Uani 1 1 d .
H3A H 0.5764 0.7064 0.0160 0.024 Uiso 1 1 calc R
H3B H 0.6002 0.5058 -0.0093 0.024 Uiso 1 1 calc R
C4 C 0.79542(16) 0.6655(4) 0.07979(12) 0.0138(6) Uani 1 1 d .
C5 C 0.86309(16) 0.7250(4) 0.06288(13) 0.0165(7) Uani 1 1 d .
H5 H 0.8682 0.7688 0.0263 0.020 Uiso 1 1 calc R
C6 C 0.92257(17) 0.7188(4) 0.10055(13) 0.0202(7) Uani 1 1 d .
H6 H 0.9692 0.7566 0.0896 0.024 Uiso 1 1 calc R
C7 C 0.91431(17) 0.6582(4) 0.15376(13) 0.0226(8) Uani 1 1 d .
H7 H 0.9554 0.6571 0.1794 0.027 Uiso 1 1 calc R
C8 C 0.84705(17) 0.5985(4) 0.17076(12) 0.0199(7) Uani 1 1 d .
H8 H 0.8424 0.5561 0.2076 0.024 Uiso 1 1 calc R
C9 C 0.78683(17) 0.6011(4) 0.13375(12) 0.0172(7) Uani 1 1 d .
H9 H 0.7406 0.5601 0.1447 0.021 Uiso 1 1 calc R
C10 C 1.01409(16) 0.1681(4) 0.20848(12) 0.0150(6) Uani 1 1 d .
C11 C 1.12865(17) 0.2213(4) 0.24216(12) 0.0205(7) Uani 1 1 d .
H11A H 1.1457 0.3475 0.2553 0.025 Uiso 1 1 calc R
H11B H 1.1712 0.1450 0.2323 0.025 Uiso 1 1 calc R
C12 C 1.08628(15) 0.1215(4) 0.28537(12) 0.0186(7) Uani 1 1 d .
H12A H 1.1080 -0.0034 0.2951 0.022 Uiso 1 1 calc R
H12B H 1.0843 0.1993 0.3192 0.022 Uiso 1 1 calc R
C13 C 0.95066(15) 0.1641(4) 0.17093(12) 0.0134(6) Uani 1 1 d .
C14 C 0.88412(16) 0.1031(4) 0.18992(12) 0.0167(7) Uani 1 1 d .
H14 H 0.8808 0.0624 0.2270 0.020 Uiso 1 1 calc R
C15 C 0.82355(16) 0.1032(4) 0.15384(13) 0.0213(7) Uani 1 1 d .
H15 H 0.7777 0.0645 0.1662 0.026 Uiso 1 1 calc R
C16 C 0.82934(17) 0.1596(4) 0.09950(13) 0.0202(7) Uani 1 1 d .
H16 H 0.7874 0.1569 0.0748 0.024 Uiso 1 1 calc R
C17 C 0.89533(17) 0.2199(4) 0.08059(13) 0.0215(7) Uani 1 1 d .
H17 H 0.8984 0.2585 0.0433 0.026 Uiso 1 1 calc R
C18 C 0.95680(17) 0.2232(4) 0.11656(12) 0.0167(7) Uani 1 1 d .
H18 H 1.0023 0.2652 0.1043 0.020 Uiso 1 1 calc R

loop_
_atom_site_aniso_label
_atom_site_aniso_U_11
_atom_site_aniso_U_22
_atom_site_aniso_U_33
_atom_site_aniso_U_23
_atom_site_aniso_U_13
_atom_site_aniso_U_12
Sb1 0.01301(10) 0.01197(10) 0.01144(10) -0.00020(8) 0.00373(7) -0.00072(8)
Sb2 0.01406(11) 0.01126(10) 0.01303(10) 0.00099(7) 0.00486(8) 0.00073(8)
Cl1 0.0221(4) 0.0219(4) 0.0156(4) 0.0011(3) 0.0097(3) 0.0021(3)
Cl2 0.0245(4) 0.0177(4) 0.0227(4) -0.0046(3) 0.0034(3) -0.0061(3)
Cl3 0.0220(4) 0.0211(4) 0.0196(4) 0.0023(3) 0.0120(3) 0.0012(3)
Cl4 0.0225(4) 0.0148(4) 0.0228(4) -0.0025(3) -0.0006(3) -0.0032(3)
Cl5 0.0192(4) 0.0207(4) 0.0182(4) 0.0034(3) 0.0013(3) 0.0028(3)
Cl6 0.0178(4) 0.0179(4) 0.0220(4) 0.0039(3) 0.0007(3) 0.0015(3)
Cl7 0.0226(4) 0.0190(4) 0.0194(4) 0.0015(3) 0.0120(3) 0.0009(3)
Cl8 0.0228(4) 0.0180(4) 0.0245(4) -0.0021(3) 0.0020(3) -0.0045(3)
Cl9 0.0243(4) 0.0192(4) 0.0187(4) 0.0002(3) 0.0117(3) 0.0006(3)
Cl10 0.0235(4) 0.0192(4) 0.0226(4) -0.0037(3) 0.0044(3) -0.0062(3)
Cl11 0.0241(4) 0.0174(4) 0.0225(4) 0.0052(3) 0.0036(3) 0.0051(3)
Cl12 0.0256(4) 0.0188(4) 0.0231(4) 0.0068(3) 0.0054(3) 0.0077(3)
O1 0.0143(11) 0.0181(11) 0.0185(11) 0.0039(9) -0.0002(9) 0.0026(9)
O2 0.0141(11) 0.0212(11) 0.0165(11) 0.0004(9) 0.0019(9) -0.0030(9)
O3 0.0151(11) 0.0181(11) 0.0170(11) 0.0002(9) 0.0024(9) -0.0035(9)
O4 0.0146(11) 0.0228(12) 0.0154(11) 0.0028(9) 0.0001(9) 0.0013(9)
C1 0.0201(17) 0.0088(14) 0.0152(15) -0.0039(12) 0.0052(13) 0.0025(13)
C2 0.0150(16) 0.0224(17) 0.0207(16) -0.0006(13) -0.0033(13) 0.0027(13)
C3 0.0182(17) 0.0229(17) 0.0192(16) -0.0034(13) -0.0043(13) 0.0045(13)
C4 0.0157(16) 0.0079(14) 0.0181(15) -0.0041(12) 0.0020(12) 0.0007(12)
C5 0.0193(17) 0.0089(15) 0.0215(16) 0.0013(12) 0.0031(13) 0.0013(12)
C6 0.0146(16) 0.0136(16) 0.0325(19) -0.0046(14) 0.0028(14) 0.0008(12)
C7 0.0256(19) 0.0125(16) 0.0284(18) -0.0037(14) -0.0107(15) 0.0018(14)
C8 0.035(2) 0.0104(15) 0.0143(15) -0.0027(12) -0.0028(14) 0.0020(14)
C9 0.0211(17) 0.0123(15) 0.0187(15) 0.0012(12) 0.0053(13) 0.0013(13)
C10 0.0196(17) 0.0078(14) 0.0181(16) -0.0014(12) 0.0058(13) 0.0011(12)
C11 0.0167(17) 0.0240(17) 0.0201(16) -0.0031(13) -0.0046(13) 0.0018(13)
C12 0.0158(16) 0.0219(17) 0.0177(16) -0.0023(13) -0.0028(13) 0.0003(13)
C13 0.0172(16) 0.0070(14) 0.0160(15) -0.0008(11) 0.0015(12) 0.0023(12)
C14 0.0211(17) 0.0115(15) 0.0179(15) -0.0014(12) 0.0047(13) 0.0012(12)
C15 0.0148(16) 0.0148(16) 0.0343(19) -0.0029(14) 0.0024(14) 0.0013(13)
C16 0.0185(17) 0.0129(16) 0.0282(18) -0.0061(13) -0.0056(14) 0.0034(13)
C17 0.030(2) 0.0143(16) 0.0196(16) 0.0001(13) -0.0018(15) 0.0026(14)
C18 0.0206(17) 0.0100(15) 0.0199(16) 0.0001(12) 0.0030(13) 0.0007(12)

loop_
_atom_type_symbol
_atom_type_description
_atom_type_scat_dispersion_real
_atom_type_scat_dispersion_imag
_atom_type_scat_source
C C 0.0033 0.0016 'International Tables Vol C Tables 4.2.6.8 and 6.1.1.4'
H H 0.0000 0.0000 'International Tables Vol C Tables 4.2.6.8 and 6.1.1.4'
O O 0.0106 0.0060 'International Tables Vol C Tables 4.2.6.8 and 6.1.1.4'
Cl Cl 0.1484 0.1585 'International Tables Vol C Tables 4.2.6.8 and 6.1.1.4'
Sb Sb -0.5866 1.5461 'International Tables Vol C Tables 4.2.6.8 and 6.1.1.4'

loop_
_geom_angle_atom_site_label_1
_geom_angle_atom_site_label_2
_geom_angle_atom_site_label_3
_geom_angle
Cl2 Sb1 Cl5 89.65(3)
Cl2 Sb1 Cl1 90.41(3)
Cl5 Sb1 Cl1 90.41(3)
Cl2 Sb1 Cl6 90.49(3)
Cl5 Sb1 Cl6 179.86(3)
Cl1 Sb1 Cl6 89.61(3)
Cl2 Sb1 Cl4 178.66(3)
Cl5 Sb1 Cl4 89.02(3)
Cl1 Sb1 Cl4 89.77(3)
Cl6 Sb1 Cl4 90.84(2)
Cl2 Sb1 Cl3 90.32(3)
Cl5 Sb1 Cl3 90.27(3)
Cl1 Sb1 Cl3 179.00(3)
Cl6 Sb1 Cl3 89.71(3)
Cl4 Sb1 Cl3 89.52(3)
Cl12 Sb2 Cl10 89.74(3)
Cl12 Sb2 Cl8 90.22(3)
Cl10 Sb2 Cl8 178.49(3)
Cl12 Sb2 Cl11 178.28(3)
Cl10 Sb2 Cl11 89.55(3)
Cl8 Sb2 Cl11 90.53(3)
Cl12 Sb2 Cl9 89.95(3)
Cl10 Sb2 Cl9 90.88(3)
Cl8 Sb2 Cl9 90.63(3)
Cl11 Sb2 Cl9 88.48(3)
Cl12 Sb2 Cl7 91.06(3)
Cl10 Sb2 Cl7 89.82(3)
Cl8 Sb2 Cl7 88.67(3)
Cl11 Sb2 Cl7 90.51(3)
Cl9 Sb2 Cl7 178.77(3)
C1 O1 C2 109.2(2)
C1 O2 C3 108.5(2)
C10 O3 C11 108.7(2)
C10 O4 C12 109.0(2)
O1 C1 O2 116.5(2)
O1 C1 C4 122.0(3)
O2 C1 C4 121.6(3)
O1 C2 C3 102.7(2)
O1 C2 H2A 111.2
C3 C2 H2A 111.2
O1 C2 H2B 111.2
C3 C2 H2B 111.2
H2A C2 H2B 109.1
O2 C3 C2 103.1(2)
O2 C3 H3A 111.1
C2 C3 H3A 111.1
O2 C3 H3B 111.1
C2 C3 H3B 111.1
H3A C3 H3B 109.1
C5 C4 C9 121.4(3)
C5 C4 C1 119.5(3)
C9 C4 C1 119.1(3)
C6 C5 C4 118.7(3)
C6 C5 H5 120.7
C4 C5 H5 120.7
C7 C6 C5 120.2(3)
C7 C6 H6 119.9
C5 C6 H6 119.9
C6 C7 C8 121.3(3)
C6 C7 H7 119.4
C8 C7 H7 119.4
C9 C8 C7 119.7(3)
C9 C8 H8 120.2
C7 C8 H8 120.2
C8 C9 C4 118.7(3)
C8 C9 H9 120.6
C4 C9 H9 120.6
O4 C10 O3 116.0(2)
O4 C10 C13 121.8(3)
O3 C10 C13 122.2(3)
O3 C11 C12 103.4(2)
O3 C11 H11A 111.1
C12 C11 H11A 111.1
O3 C11 H11B 111.1
C12 C11 H11B 111.1
H11A C11 H11B 109.0
O4 C12 C11 102.9(2)
O4 C12 H12A 111.2
C11 C12 H12A 111.2
O4 C12 H12B 111.2
C11 C12 H12B 111.2
H12A C12 H12B 109.1
C18 C13 C14 121.5(3)
C18 C13 C10 119.1(3)
C14 C13 C10 119.3(3)
C15 C14 C13 118.8(3)
C15 C14 H14 120.6
C13 C14 H14 120.6
C14 C15 C16 120.1(3)
C14 C15 H15 120.0
C16 C15 H15 120.0
C15 C16 C17 121.2(3)
C15 C16 H16 119.4
C17 C16 H16 119.4
C16 C17 C18 119.6(3)
C16 C17 H17 120.2
C18 C17 H17 120.2
C17 C18 C13 118.9(3)
C17 C18 H18 120.6
C13 C18 H18 120.6

loop_
_geom_bond_atom_site_label_1
_geom_bond_atom_site_label_2
_geom_bond_distance
Sb1 Cl2 2.3562(7)
Sb1 Cl5 2.3649(7)
Sb1 Cl1 2.3701(8)
Sb1 Cl6 2.3706(7)
Sb1 Cl4 2.3710(7)
Sb1 Cl3 2.3720(8)
Sb2 Cl12 2.3540(7)
Sb2 Cl10 2.3606(7)
Sb2 Cl8 2.3666(7)
Sb2 Cl11 2.3701(7)
Sb2 Cl9 2.3743(8)
Sb2 Cl7 2.3754(8)
O1 C1 1.287(3)
O1 C2 1.475(3)
O2 C1 1.291(3)
O2 C3 1.479(3)
O3 C10 1.290(3)
O3 C11 1.472(3)
O4 C10 1.286(3)
O4 C12 1.475(3)
C1 C4 1.440(4)
C2 C3 1.532(4)
C2 H2A 0.9900
C2 H2B 0.9900
C3 H3A 0.9900
C3 H3B 0.9900
C4 C5 1.396(4)
C4 C9 1.403(4)
C5 C6 1.385(4)
C5 H5 0.9500
C6 C7 1.376(4)
C6 H6 0.9500
C7 C8 1.391(4)
C7 H7 0.9500
C8 C9 1.385(4)
C8 H8 0.9500
C9 H9 0.9500
C10 C13 1.439(4)
C11 C12 1.514(4)
C11 H11A 0.9900
C11 H11B 0.9900
C12 H12A 0.9900
C12 H12B 0.9900
C13 C18 1.394(4)
C13 C14 1.399(4)
C14 C15 1.377(4)
C14 H14 0.9500
C15 C16 1.387(4)
C15 H15 0.9500
C16 C17 1.388(4)
C16 H16 0.9500
C17 C18 1.388(4)
C17 H17 0.9500
C18 H18 0.9500
